data_4347363
loop_
_publ_author_name
'Roy, Dipak Kumar'
'Borthakur, Rosmita'
'Prakash, Rini'
'Bhattacharya, Somnath'
'Jagan, Rajamony'
'Ghosh, Sundargopal'

_publ_section_title
;
 Hypoelectronic 8-11-Vertex Irida- and Rhodaboranes.
;
_journal_issue 10
_journal_name_full 'Inorganic chemistry'
_journal_page_first 4764
_journal_page_last 4770
_journal_paper_doi 10.1021/acs.inorgchem.6b00076
_journal_volume 55
_journal_year 2016
_chemical_formula_sum 'C20 H39 B9 Ir2'
_chemical_formula_weight 761.20
_space_group_crystal_system monoclinic
_space_group_IT_number 14
_space_group_name_Hall '-P 2yn'
_space_group_name_H-M_alt 'P 1 21/n 1'
_atom_sites_solution_hydrogens geom
_audit_creation_method SHELXL-2012
_cell_angle_alpha 90
_cell_angle_beta 100.675(2)
_cell_angle_gamma 90
_cell_formula_units_Z 4
_cell_length_a 8.5307(4)
_cell_length_b 14.5958(6)
_cell_length_c 21.0227(9)
_cell_measurement_reflns_used 9987
_cell_measurement_temperature 296(2)
_cell_measurement_theta_max 29.4
_cell_measurement_theta_min 2.4
_cell_volume 2572.3(2)
_computing_cell_refinement 'APEX2/SAINT (Bruker, 2004)'
_computing_data_collection 'APEX2 (Bruker, 2004)'
_computing_data_reduction 'SAINT/XPREP (Bruker, 2004)'
_computing_molecular_graphics 'ORTEP3 (Farrugia, 1997) and Mercury (Bruno et al., 2002)'
_computing_publication_material 'SHELXL-2014 (Sheldrick, 2014)'
_computing_structure_refinement 'SHELXL-2014 (Sheldrick, 2014)'
_computing_structure_solution 'SIR92 (Altornare et al., 1993)'
_diffrn_ambient_temperature 296(2)
_diffrn_measured_fraction_theta_full 1.000
_diffrn_measured_fraction_theta_max 1.000
_diffrn_measurement_device_type 'Bruker axs kappa apex2 CCD Diffractometer'
_diffrn_measurement_method '\w and \f scan'
_diffrn_radiation_type MoK\a
_diffrn_radiation_wavelength 0.71073
_diffrn_reflns_av_R_equivalents 0.0429
_diffrn_reflns_av_unetI/netI 0.0354
_diffrn_reflns_Laue_measured_fraction_full 1.000
_diffrn_reflns_Laue_measured_fraction_max 1.000
_diffrn_reflns_limit_h_max 10
_diffrn_reflns_limit_h_min -11
_diffrn_reflns_limit_k_max 19
_diffrn_reflns_limit_k_min -19
_diffrn_reflns_limit_l_max 27
_diffrn_reflns_limit_l_min -27
_diffrn_reflns_number 31344
_diffrn_reflns_point_group_measured_fraction_full 1.000
_diffrn_reflns_point_group_measured_fraction_max 1.000
_diffrn_reflns_theta_full 28.000
_diffrn_reflns_theta_max 27.999
_diffrn_reflns_theta_min 2.416
_diffrn_source 'Sealed tube'
_exptl_absorpt_coefficient_mu 10.343
_exptl_absorpt_correction_T_max 0.452
_exptl_absorpt_correction_T_min 0.271
_exptl_absorpt_correction_type multi-scan
_exptl_absorpt_process_details 'SADABS (Bruker, 1999)'
_exptl_crystal_colour yellow
_exptl_crystal_density_diffrn 1.966
_exptl_crystal_description block
_exptl_crystal_F_000 1432
_exptl_crystal_size_max 0.200
_exptl_crystal_size_mid 0.150
_exptl_crystal_size_min 0.100
_refine_diff_density_max 3.001
_refine_diff_density_min -1.936
_refine_diff_density_rms 0.186
_refine_ls_extinction_method none
_refine_ls_goodness_of_fit_ref 1.100
_refine_ls_hydrogen_treatment constr
_refine_ls_matrix_type full
_refine_ls_number_parameters 289
_refine_ls_number_reflns 6204
_refine_ls_number_restraints 0
_refine_ls_restrained_S_all 1.100
_refine_ls_R_factor_all 0.0535
_refine_ls_R_factor_gt 0.0404
_refine_ls_shift/su_max 0.000
_refine_ls_shift/su_mean 0.000
_refine_ls_structure_factor_coef Fsqd
_refine_ls_weighting_details
;
 w=1/[\s^2^(Fo^2^)+(0.0290P)^2^+19.5519P]
 where P=(Fo^2^+2Fc^2^)/3
;
_refine_ls_weighting_scheme calc
_refine_ls_wR_factor_gt 0.0824
_refine_ls_wR_factor_ref 0.0886
_reflns_Friedel_coverage 0.000
_reflns_number_gt 5222
_reflns_number_total 6204
_reflns_threshold_expression 'I > 2\s(I)'
_cod_data_source_file ic6b00076_si_002.cif
_cod_data_source_block 8
_cod_original_sg_symbol_H-M 'P 21/n'
_cod_database_code 4347363
_shelx_space_group_comment
;
The symmetry employed for this shelxl refinement is uniquely defined
by the following loop, which should always be used as a source of
symmetry information in preference to the above space-group names.
They are only intended as comments.
;
_shelx_estimated_absorpt_t_min 0.231
_shelx_estimated_absorpt_t_max 0.424
_shelxl_version_number 2012-9

loop_
_space_group_symop_operation_xyz
'x, y, z'
'-x+1/2, y+1/2, -z+1/2'
'-x, -y, -z'
'x-1/2, -y-1/2, z-1/2'

loop_
_atom_site_label
_atom_site_type_symbol
_atom_site_fract_x
_atom_site_fract_y
_atom_site_fract_z
_atom_site_U_iso_or_equiv
_atom_site_adp_type
_atom_site_occupancy
_atom_site_site_symmetry_order
_atom_site_calc_flag
_atom_site_refinement_flags_posn
_atom_site_refinement_flags_adp
C1 C 0.8929(11) 0.0621(6) 0.3161(3) 0.0411(19) Uani 1 1 d . .
C2 C 1.0062(10) -0.0002(6) 0.2996(4) 0.047(2) Uani 1 1 d . .
C3 C 0.9219(12) -0.0581(6) 0.2495(4) 0.049(2) Uani 1 1 d . .
C4 C 0.7599(11) -0.0328(6) 0.2377(4) 0.049(2) Uani 1 1 d . .
C5 C 0.7416(10) 0.0417(6) 0.2785(4) 0.0426(19) Uani 1 1 d . .
C6 C 0.9228(18) 0.1338(9) 0.3690(5) 0.087(4) Uani 1 1 d . .
H6A H 0.9020 0.1080 0.4086 0.131 Uiso 1 1 calc R U
H6B H 0.8534 0.1852 0.3568 0.131 Uiso 1 1 calc R U
H6C H 1.0318 0.1537 0.3750 0.131 Uiso 1 1 calc R U
C7 C 1.1782(12) -0.0085(10) 0.3299(6) 0.091(4) Uani 1 1 d . .
H7A H 1.2413 -0.0119 0.2966 0.137 Uiso 1 1 calc R U
H7B H 1.1941 -0.0630 0.3559 0.137 Uiso 1 1 calc R U
H7C H 1.2099 0.0440 0.3567 0.137 Uiso 1 1 calc R U
C8 C 0.996(2) -0.1382(8) 0.2205(7) 0.100(5) Uani 1 1 d . .
H8A H 0.9807 -0.1931 0.2436 0.150 Uiso 1 1 calc R U
H8B H 1.1085 -0.1274 0.2236 0.150 Uiso 1 1 calc R U
H8C H 0.9470 -0.1449 0.1758 0.150 Uiso 1 1 calc R U
C9 C 0.6273(17) -0.0791(9) 0.1920(6) 0.098(5) Uani 1 1 d . .
H9A H 0.6714 -0.1148 0.1611 0.147 Uiso 1 1 calc R U
H9B H 0.5565 -0.0337 0.1696 0.147 Uiso 1 1 calc R U
H9C H 0.5694 -0.1186 0.2159 0.147 Uiso 1 1 calc R U
C10 C 0.5859(13) 0.0865(9) 0.2838(6) 0.086(4) Uani 1 1 d . .
H10A H 0.6035 0.1503 0.2937 0.129 Uiso 1 1 calc R U
H10B H 0.5424 0.0575 0.3177 0.129 Uiso 1 1 calc R U
H10C H 0.5125 0.0802 0.2435 0.129 Uiso 1 1 calc R U
C11 C 0.8224(10) 0.2801(7) -0.0305(4) 0.046(2) Uani 1 1 d . .
C12 C 0.7286(9) 0.1988(6) -0.0341(3) 0.0376(17) Uani 1 1 d . .
C13 C 0.6046(9) 0.2130(6) 0.0012(3) 0.0369(17) Uani 1 1 d . .
C14 C 0.6248(9) 0.3027(6) 0.0296(4) 0.0383(17) Uani 1 1 d . .
C15 C 0.7587(10) 0.3438(5) 0.0103(4) 0.0405(18) Uani 1 1 d . .
C16 C 0.9513(13) 0.2983(9) -0.0677(5) 0.076(3) Uani 1 1 d . .
H16A H 1.0242 0.2476 -0.0629 0.114 Uiso 1 1 calc R U
H16B H 1.0075 0.3531 -0.0517 0.114 Uiso 1 1 calc R U
H16C H 0.9055 0.3061 -0.1127 0.114 Uiso 1 1 calc R U
C17 C 0.7505(14) 0.1187(8) -0.0750(5) 0.071(3) Uani 1 1 d . .
H17A H 0.8619 0.1040 -0.0694 0.106 Uiso 1 1 calc R U
H17B H 0.7106 0.1332 -0.1196 0.106 Uiso 1 1 calc R U
H17C H 0.6933 0.0672 -0.0626 0.106 Uiso 1 1 calc R U
C18 C 0.4652(11) 0.1513(8) 0.0027(5) 0.063(3) Uani 1 1 d . .
H18A H 0.3927 0.1547 -0.0380 0.094 Uiso 1 1 calc R U
H18B H 0.4115 0.1702 0.0368 0.094 Uiso 1 1 calc R U
H18C H 0.5019 0.0894 0.0103 0.094 Uiso 1 1 calc R U
C19 C 0.5180(13) 0.3478(8) 0.0697(5) 0.067(3) Uani 1 1 d . .
H19A H 0.5795 0.3893 0.0999 0.100 Uiso 1 1 calc R U
H19B H 0.4710 0.3019 0.0929 0.100 Uiso 1 1 calc R U
H19C H 0.4353 0.3810 0.0419 0.100 Uiso 1 1 calc R U
C20 C 0.8144(15) 0.4400(6) 0.0263(6) 0.072(3) Uani 1 1 d . .
H20A H 0.7667 0.4804 -0.0079 0.108 Uiso 1 1 calc R U
H20B H 0.9284 0.4427 0.0311 0.108 Uiso 1 1 calc R U
H20C H 0.7836 0.4586 0.0661 0.108 Uiso 1 1 calc R U
B1 B 0.7537(9) 0.1328(6) 0.1337(3) 0.0275(16) Uani 1 1 d . .
H1 H 0.6266 0.1141 0.1242 0.033 Uiso 1 1 calc R U
B2 B 0.8587(11) 0.2278(6) 0.1808(4) 0.0367(19) Uani 1 1 d . .
H2 H 0.7878 0.2737 0.2059 0.044 Uiso 1 1 calc R U
B3 B 1.0657(13) 0.1980(8) 0.2143(5) 0.054(3) Uani 1 1 d . .
H3 H 1.1201 0.2142 0.2647 0.065 Uiso 1 1 calc R U
B4 B 1.0161(12) 0.2847(7) 0.1528(5) 0.046(2) Uani 1 1 d . .
H4 H 1.0167 0.3583 0.1641 0.055 Uiso 1 1 calc R U
B5 B 1.1863(12) 0.2088(8) 0.1542(5) 0.052(3) Uani 1 1 d . .
H5 H 1.3145 0.2224 0.1697 0.063 Uiso 1 1 calc R U
B6 B 1.0887(13) 0.2581(9) 0.0853(5) 0.056(3) Uani 1 1 d . .
H6 H 1.1372 0.3034 0.0519 0.068 Uiso 1 1 calc R U
B7 B 1.0778(11) 0.1420(9) 0.0853(5) 0.050(3) Uani 1 1 d . .
H7 H 1.1246 0.1083 0.0459 0.061 Uiso 1 1 calc R U
B8 B 0.9290(11) 0.0780(6) 0.1086(4) 0.0344(18) Uani 1 1 d . .
H8 H 0.9079 0.0139 0.0808 0.041 Uiso 1 1 calc R U
B9 B 1.1111(11) 0.0972(7) 0.1654(5) 0.042(2) Uani 1 1 d . .
H9 H 1.1978 0.0421 0.1809 0.050 Uiso 1 1 calc R U
Ir1 Ir 0.90807(3) 0.08390(2) 0.21215(2) 0.03032(8) Uani 1 1 d . .
Ir2 Ir 0.84343(3) 0.21981(2) 0.07022(2) 0.02678(8) Uani 1 1 d . .

loop_
_atom_site_aniso_label
_atom_site_aniso_U_11
_atom_site_aniso_U_22
_atom_site_aniso_U_33
_atom_site_aniso_U_23
_atom_site_aniso_U_13
_atom_site_aniso_U_12
C1 0.051(5) 0.048(5) 0.026(3) 0.005(3) 0.011(3) -0.012(4)
C2 0.033(4) 0.062(5) 0.046(5) 0.021(4) 0.005(4) -0.002(4)
C3 0.073(7) 0.037(4) 0.042(4) 0.012(4) 0.026(4) 0.013(4)
C4 0.056(6) 0.053(5) 0.031(4) 0.011(4) -0.006(4) -0.023(4)
C5 0.033(4) 0.051(5) 0.045(4) 0.017(4) 0.013(3) 0.004(4)
C6 0.135(12) 0.085(8) 0.044(5) -0.014(5) 0.021(6) -0.037(8)
C7 0.038(6) 0.140(12) 0.091(8) 0.057(8) -0.001(6) 0.006(7)
C8 0.159(14) 0.061(7) 0.098(9) 0.019(7) 0.071(10) 0.042(8)
C9 0.115(11) 0.101(9) 0.061(7) 0.024(6) -0.032(7) -0.066(8)
C10 0.062(7) 0.104(10) 0.104(10) 0.040(8) 0.051(7) 0.030(7)
C11 0.041(5) 0.069(6) 0.032(4) 0.012(4) 0.014(3) 0.005(4)
C12 0.033(4) 0.050(5) 0.028(3) 0.000(3) 0.001(3) 0.003(4)
C13 0.029(4) 0.052(5) 0.028(3) 0.006(3) 0.001(3) -0.003(3)
C14 0.033(4) 0.049(5) 0.035(4) 0.007(3) 0.011(3) 0.012(4)
C15 0.045(5) 0.037(4) 0.038(4) 0.015(3) 0.005(3) 0.006(4)
C16 0.053(6) 0.125(10) 0.057(6) 0.024(6) 0.027(5) 0.000(7)
C17 0.076(8) 0.078(7) 0.054(6) -0.018(5) 0.002(5) 0.018(6)
C18 0.034(5) 0.093(8) 0.057(5) 0.012(5) -0.002(4) -0.018(5)
C19 0.058(6) 0.076(7) 0.071(7) 0.000(5) 0.022(5) 0.032(6)
C20 0.088(8) 0.036(5) 0.093(8) 0.020(5) 0.016(7) -0.004(5)
B1 0.021(4) 0.038(4) 0.024(3) 0.005(3) 0.007(3) -0.004(3)
B2 0.043(5) 0.039(5) 0.030(4) -0.005(3) 0.010(4) -0.005(4)
B3 0.042(6) 0.081(8) 0.035(5) 0.008(5) -0.003(4) -0.015(5)
B4 0.045(6) 0.039(5) 0.048(5) 0.003(4) -0.004(4) -0.020(4)
B5 0.031(5) 0.063(7) 0.058(6) 0.013(5) -0.003(4) -0.022(5)
B6 0.042(6) 0.073(7) 0.054(6) 0.015(5) 0.011(5) -0.012(5)
B7 0.028(5) 0.084(8) 0.040(5) 0.012(5) 0.010(4) 0.004(5)
B8 0.038(5) 0.038(4) 0.028(4) -0.001(3) 0.009(3) 0.007(4)
B9 0.031(5) 0.047(5) 0.047(5) 0.011(4) 0.006(4) 0.004(4)
Ir1 0.03022(15) 0.03427(15) 0.02667(13) 0.00369(11) 0.00583(11) 0.00354(12)
Ir2 0.02460(14) 0.02958(14) 0.02681(13) 0.00121(10) 0.00647(10) -0.00167(11)

loop_
_atom_type_symbol
_atom_type_description
_atom_type_scat_dispersion_real
_atom_type_scat_dispersion_imag
_atom_type_scat_source
C C 0.0033 0.0016 'International Tables Vol C Tables 4.2.6.8 and 6.1.1.4'
H H 0.0000 0.0000 'International Tables Vol C Tables 4.2.6.8 and 6.1.1.4'
B B 0.0013 0.0007 'International Tables Vol C Tables 4.2.6.8 and 6.1.1.4'
Ir Ir -1.4442 7.9887 'International Tables Vol C Tables 4.2.6.8 and 6.1.1.4'

loop_
_geom_angle_atom_site_label_1
_geom_angle_atom_site_label_2
_geom_angle_atom_site_label_3
_geom_angle
C2 C1 C5 108.8(7)
C2 C1 C6 126.4(9)
C5 C1 C6 124.6(9)
C2 C1 Ir1 71.8(4)
C5 C1 Ir1 72.3(4)
C6 C1 Ir1 126.0(6)
C1 C2 C3 106.6(7)
C1 C2 C7 127.6(10)
C3 C2 C7 125.8(10)
C1 C2 Ir1 71.3(4)
C3 C2 Ir1 70.1(4)
C7 C2 Ir1 125.6(7)
C4 C3 C2 108.5(8)
C4 C3 C8 127.1(11)
C2 C3 C8 124.1(10)
C4 C3 Ir1 72.8(5)
C2 C3 Ir1 72.3(5)
C8 C3 Ir1 125.4(7)
C3 C4 C5 108.1(7)
C3 C4 C9 126.3(10)
C5 C4 C9 125.5(10)
C3 C4 Ir1 70.4(5)
C5 C4 Ir1 72.0(5)
C9 C4 Ir1 125.4(6)
C4 C5 C1 108.0(8)
C4 C5 C10 125.4(9)
C1 C5 C10 126.4(9)
C4 C5 Ir1 71.4(5)
C1 C5 Ir1 71.0(4)
C10 C5 Ir1 126.5(6)
C1 C6 H6A 109.5
C1 C6 H6B 109.5
H6A C6 H6B 109.5
C1 C6 H6C 109.5
H6A C6 H6C 109.5
H6B C6 H6C 109.5
C2 C7 H7A 109.5
C2 C7 H7B 109.5
H7A C7 H7B 109.5
C2 C7 H7C 109.5
H7A C7 H7C 109.5
H7B C7 H7C 109.5
C3 C8 H8A 109.5
C3 C8 H8B 109.5
H8A C8 H8B 109.5
C3 C8 H8C 109.5
H8A C8 H8C 109.5
H8B C8 H8C 109.5
C4 C9 H9A 109.5
C4 C9 H9B 109.5
H9A C9 H9B 109.5
C4 C9 H9C 109.5
H9A C9 H9C 109.5
H9B C9 H9C 109.5
C5 C10 H10A 109.5
C5 C10 H10B 109.5
H10A C10 H10B 109.5
C5 C10 H10C 109.5
H10A C10 H10C 109.5
H10B C10 H10C 109.5
C12 C11 C15 107.4(7)
C12 C11 C16 125.7(9)
C15 C11 C16 126.6(9)
C12 C11 Ir2 70.9(4)
C15 C11 Ir2 70.6(4)
C16 C11 Ir2 128.5(7)
C13 C12 C11 108.5(7)
C13 C12 C17 127.4(8)
C11 C12 C17 123.8(8)
C13 C12 Ir2 72.7(4)
C11 C12 Ir2 72.3(4)
C17 C12 Ir2 126.5(6)
C12 C13 C14 108.0(7)
C12 C13 C18 126.6(8)
C14 C13 C18 125.1(8)
C12 C13 Ir2 70.9(4)
C14 C13 Ir2 70.8(4)
C18 C13 Ir2 129.4(6)
C15 C14 C13 107.9(7)
C15 C14 C19 125.5(8)
C13 C14 C19 126.5(8)
C15 C14 Ir2 71.4(4)
C13 C14 Ir2 72.2(4)
C19 C14 Ir2 124.6(6)
C14 C15 C11 108.2(7)
C14 C15 C20 124.8(8)
C11 C15 C20 126.9(9)
C14 C15 Ir2 72.0(4)
C11 C15 Ir2 72.3(4)
C20 C15 Ir2 124.9(6)
C11 C16 H16A 109.5
C11 C16 H16B 109.5
H16A C16 H16B 109.5
C11 C16 H16C 109.5
H16A C16 H16C 109.5
H16B C16 H16C 109.5
C12 C17 H17A 109.5
C12 C17 H17B 109.5
H17A C17 H17B 109.5
C12 C17 H17C 109.5
H17A C17 H17C 109.5
H17B C17 H17C 109.5
C13 C18 H18A 109.5
C13 C18 H18B 109.5
H18A C18 H18B 109.5
C13 C18 H18C 109.5
H18A C18 H18C 109.5
H18B C18 H18C 109.5
C14 C19 H19A 109.5
C14 C19 H19B 109.5
H19A C19 H19B 109.5
C14 C19 H19C 109.5
H19A C19 H19C 109.5
H19B C19 H19C 109.5
C15 C20 H20A 109.5
C15 C20 H20B 109.5
H20A C20 H20B 109.5
C15 C20 H20C 109.5
H20A C20 H20C 109.5
H20B C20 H20C 109.5
B2 B1 B8 98.1(5)
B2 B1 Ir1 69.6(4)
B8 B1 Ir1 69.3(4)
B2 B1 Ir2 71.7(4)
B8 B1 Ir2 70.7(4)
Ir1 B1 Ir2 118.2(4)
B2 B1 H1 130.6
B8 B1 H1 131.3
Ir1 B1 H1 121.8
Ir2 B1 H1 120.1
B4 B2 B3 60.1(6)
B4 B2 B1 119.9(6)
B3 B2 B1 111.6(7)
B4 B2 Ir1 115.4(6)
B3 B2 Ir1 62.8(5)
B1 B2 Ir1 59.5(3)
B4 B2 Ir2 66.0(4)
B3 B2 Ir2 104.3(5)
B1 B2 Ir2 59.2(3)
Ir1 B2 Ir2 102.9(3)
B4 B2 H2 113.0
B3 B2 H2 122.5
B1 B2 H2 117.5
Ir1 B2 H2 121.7
Ir2 B2 H2 125.5
B5 B3 B4 61.2(6)
B5 B3 B2 110.4(7)
B4 B3 B2 58.3(5)
B5 B3 B9 58.3(6)
B4 B3 B9 101.6(7)
B2 B3 B9 104.9(6)
B5 B3 Ir1 119.9(7)
B4 B3 Ir1 117.9(6)
B2 B3 Ir1 67.5(4)
B9 B3 Ir1 64.5(5)
B5 B3 H3 117.9
B4 B3 H3 122.7
B2 B3 H3 121.7
B9 B3 H3 127.1
Ir1 B3 H3 109.9
B6 B4 B2 126.0(7)
B6 B4 B3 111.5(8)
B2 B4 B3 61.6(5)
B6 B4 B5 57.3(6)
B2 B4 B5 111.2(7)
B3 B4 B5 58.8(6)
B6 B4 Ir2 63.2(5)
B2 B4 Ir2 68.5(4)
B3 B4 Ir2 106.8(5)
B5 B4 Ir2 99.3(6)
B6 B4 H4 114.6
B2 B4 H4 111.1
B3 B4 H4 122.6
B5 B4 H4 128.2
Ir2 B4 H4 123.4
B6 B5 B3 112.9(8)
B6 B5 B9 111.7(7)
B3 B5 B9 63.6(6)
B6 B5 B4 57.6(6)
B3 B5 B4 60.1(6)
B9 B5 B4 104.6(6)
B6 B5 B7 57.1(6)
B3 B5 B7 103.9(6)
B9 B5 B7 58.8(6)
B4 B5 B7 91.5(6)
B6 B5 H5 118.8
B3 B5 H5 118.6
B9 B5 H5 119.3
B4 B5 H5 129.8
B7 B5 H5 130.9
B4 B6 B5 65.1(7)
B4 B6 B7 101.6(7)
B5 B6 B7 66.0(7)
B4 B6 Ir2 71.5(5)
B5 B6 Ir2 109.2(6)
B7 B6 Ir2 71.7(5)
B4 B6 H6 129.4
B5 B6 H6 128.3
B7 B6 H6 128.9
Ir2 B6 H6 122.5
B6 B7 B8 125.9(8)
B6 B7 B9 111.6(8)
B8 B7 B9 61.8(5)
B6 B7 B5 56.9(6)
B8 B7 B5 110.6(7)
B9 B7 B5 58.8(5)
B6 B7 Ir2 63.1(5)
B8 B7 Ir2 68.5(4)
B9 B7 Ir2 107.3(6)
B5 B7 Ir2 98.4(6)
B6 B7 H7 114.8
B8 B7 H7 111.2
B9 B7 H7 122.1
B5 B7 H7 128.9
Ir2 B7 H7 123.5
B7 B8 B9 60.8(5)
B7 B8 B1 121.6(7)
B9 B8 B1 112.7(6)
B7 B8 Ir1 117.2(6)
B9 B8 Ir1 63.8(4)
B1 B8 Ir1 59.3(3)
B7 B8 Ir2 67.2(5)
B9 B8 Ir2 105.9(5)
B1 B8 Ir2 59.3(3)
Ir1 B8 Ir2 103.4(3)
B7 B8 H8 111.6
B9 B8 H8 121.4
B1 B8 H8 117.1
Ir1 B8 H8 121.3
Ir2 B8 H8 124.8
B5 B9 B7 62.4(6)
B5 B9 B8 110.0(6)
B7 B9 B8 57.4(5)
B5 B9 B3 58.1(6)
B7 B9 B3 102.6(7)
B8 B9 B3 104.2(6)
B5 B9 Ir1 118.9(6)
B7 B9 Ir1 117.7(6)
B8 B9 Ir1 67.7(4)
B3 B9 Ir1 63.6(4)
B5 B9 H9 117.9
B7 B9 H9 122.0
B8 B9 H9 122.3
B3 B9 H9 127.3
Ir1 B9 H9 110.6
B1 Ir1 B3 93.1(3)
B1 Ir1 B9 93.0(3)
B3 Ir1 B9 51.9(4)
B1 Ir1 C3 126.8(3)
B3 Ir1 C3 137.0(4)
B9 Ir1 C3 104.6(4)
B1 Ir1 B8 51.5(3)
B3 Ir1 B8 83.5(4)
B9 Ir1 B8 48.5(3)
C3 Ir1 B8 107.7(3)
B1 Ir1 B2 50.9(3)
B3 Ir1 B2 49.6(4)
B9 Ir1 B2 84.5(4)
C3 Ir1 B2 170.9(3)
B8 Ir1 B2 77.9(3)
B1 Ir1 C1 134.0(3)
B3 Ir1 C1 103.9(3)
B9 Ir1 C1 131.0(3)
C3 Ir1 C1 61.9(3)
B8 Ir1 C1 169.5(3)
B2 Ir1 C1 112.5(3)
B1 Ir1 C2 160.5(3)
B3 Ir1 C2 105.7(3)
B9 Ir1 C2 102.4(3)
C3 Ir1 C2 37.6(3)
B8 Ir1 C2 134.3(3)
B2 Ir1 C2 141.7(3)
C1 Ir1 C2 36.9(3)
B1 Ir1 C4 98.7(3)
B3 Ir1 C4 165.2(3)
B9 Ir1 C4 135.6(4)
C3 Ir1 C4 36.8(3)
B8 Ir1 C4 110.9(3)
B2 Ir1 C4 134.8(4)
C1 Ir1 C4 61.4(3)
C2 Ir1 C4 61.9(3)
B1 Ir1 C5 102.1(3)
B3 Ir1 C5 131.8(4)
B9 Ir1 C5 163.8(3)
C3 Ir1 C5 61.5(3)
B8 Ir1 C5 140.5(3)
B2 Ir1 C5 109.6(3)
C1 Ir1 C5 36.8(3)
C2 Ir1 C5 61.6(3)
C4 Ir1 C5 36.6(3)
B1 Ir2 B6 122.0(4)
B1 Ir2 C12 113.3(3)
B6 Ir2 C12 114.7(4)
B1 Ir2 C15 136.9(3)
B6 Ir2 C15 94.4(4)
C12 Ir2 C15 61.8(3)
B1 Ir2 C14 101.1(3)
B6 Ir2 C14 129.5(4)
C12 Ir2 C14 61.6(3)
C15 Ir2 C14 36.7(3)
B1 Ir2 B7 91.4(3)
B6 Ir2 B7 45.2(4)
C12 Ir2 B7 106.3(3)
C15 Ir2 B7 131.7(3)
C14 Ir2 B7 165.2(3)
B1 Ir2 B4 91.6(3)
B6 Ir2 B4 45.2(4)
C12 Ir2 B4 155.2(3)
C15 Ir2 B4 100.9(3)
C14 Ir2 B4 116.1(3)
B7 Ir2 B4 70.8(4)
B1 Ir2 C11 149.0(3)
B6 Ir2 C11 86.7(4)
C12 Ir2 C11 36.8(3)
C15 Ir2 C11 37.1(3)
C14 Ir2 C11 61.4(3)
B7 Ir2 C11 103.9(3)
B4 Ir2 C11 118.8(3)
B1 Ir2 C13 89.4(3)
B6 Ir2 C13 147.7(4)
C12 Ir2 C13 36.5(3)
C15 Ir2 C13 61.3(3)
C14 Ir2 C13 37.0(3)
B7 Ir2 C13 136.8(4)
B4 Ir2 C13 152.3(4)
C11 Ir2 C13 61.0(3)
B1 Ir2 B8 49.9(3)
B6 Ir2 B8 86.8(4)
C12 Ir2 B8 105.8(3)
C15 Ir2 B8 166.8(3)
C14 Ir2 B8 143.6(3)
B7 Ir2 B8 44.3(4)
B4 Ir2 B8 89.3(3)
C11 Ir2 B8 130.1(3)
C13 Ir2 B8 112.0(3)
B1 Ir2 B2 49.1(3)
B6 Ir2 B2 88.1(4)
C12 Ir2 B2 157.2(3)
C15 Ir2 B2 118.5(3)
C14 Ir2 B2 104.0(3)
B7 Ir2 B2 90.1(4)
B4 Ir2 B2 45.5(3)
C11 Ir2 B2 154.2(3)
C13 Ir2 B2 121.4(3)
B8 Ir2 B2 74.7(3)

loop_
_geom_bond_atom_site_label_1
_geom_bond_atom_site_label_2
_geom_bond_distance
C1 C2 1.416(12)
C1 C5 1.415(11)
C1 C6 1.513(13)
C1 Ir1 2.235(7)
C2 C3 1.436(13)
C2 C7 1.492(12)
C2 Ir1 2.241(8)
C3 C4 1.407(13)
C3 C8 1.511(14)
C3 Ir1 2.212(8)
C4 C5 1.411(13)
C4 C9 1.503(12)
C4 Ir1 2.245(8)
C5 C10 1.503(13)
C5 Ir1 2.252(8)
C6 H6A 0.9600
C6 H6B 0.9600
C6 H6C 0.9600
C7 H7A 0.9600
C7 H7B 0.9600
C7 H7C 0.9600
C8 H8A 0.9600
C8 H8B 0.9600
C8 H8C 0.9600
C9 H9A 0.9600
C9 H9B 0.9600
C9 H9C 0.9600
C10 H10A 0.9600
C10 H10B 0.9600
C10 H10C 0.9600
C11 C12 1.425(12)
C11 C15 1.438(12)
C11 C16 1.488(12)
C11 Ir2 2.269(8)
C12 C13 1.415(11)
C12 C17 1.484(12)
C12 Ir2 2.250(7)
C13 C14 1.436(11)
C13 C18 1.496(11)
C13 Ir2 2.273(7)
C14 C15 1.415(11)
C14 C19 1.502(12)
C14 Ir2 2.254(7)
C15 C20 1.501(12)
C15 Ir2 2.246(7)
C16 H16A 0.9600
C16 H16B 0.9600
C16 H16C 0.9600
C17 H17A 0.9600
C17 H17B 0.9600
C17 H17C 0.9600
C18 H18A 0.9600
C18 H18B 0.9600
C18 H18C 0.9600
C19 H19A 0.9600
C19 H19B 0.9600
C19 H19C 0.9600
C20 H20A 0.9600
C20 H20B 0.9600
C20 H20C 0.9600
B1 B2 1.837(12)
B1 B8 1.856(12)
B1 Ir1 2.039(7)
B1 Ir2 2.087(7)
B1 H1 1.1000
B2 B4 1.769(13)
B2 B3 1.829(14)
B2 Ir1 2.218(9)
B2 Ir2 2.307(8)
B2 H2 1.1000
B3 B5 1.779(16)
B3 B4 1.803(14)
B3 B9 1.876(16)
B3 Ir1 2.135(11)
B3 H3 1.1000
B4 B6 1.696(16)
B4 B5 1.823(16)
B4 Ir2 2.265(9)
B4 H4 1.1000
B5 B6 1.692(15)
B5 B9 1.782(14)
B5 B7 1.846(15)
B5 H5 1.1000
B6 B7 1.696(17)
B6 Ir2 2.132(11)
B6 H6 1.1000
B7 B8 1.719(14)
B7 B9 1.780(13)
B7 Ir2 2.270(10)
B7 H7 1.1000
B8 B9 1.798(13)
B8 Ir1 2.219(8)
B8 Ir2 2.291(8)
B8 H8 1.1000
B9 Ir1 2.153(10)
B9 H9 1.1000

loop_
_geom_torsion_atom_site_label_1
_geom_torsion_atom_site_label_2
_geom_torsion_atom_site_label_3
_geom_torsion_atom_site_label_4
_geom_torsion
C5 C1 C2 C3 1.6(9)
C6 C1 C2 C3 176.6(8)
Ir1 C1 C2 C3 -61.6(5)
C5 C1 C2 C7 -175.7(9)
C6 C1 C2 C7 -0.6(14)
Ir1 C1 C2 C7 121.1(9)
C5 C1 C2 Ir1 63.2(5)
C6 C1 C2 Ir1 -121.7(9)
C1 C2 C3 C4 -1.9(9)
C7 C2 C3 C4 175.5(9)
Ir1 C2 C3 C4 -64.3(6)
C1 C2 C3 C8 -176.3(8)
C7 C2 C3 C8 1.0(14)
Ir1 C2 C3 C8 121.2(9)
C1 C2 C3 Ir1 62.4(5)
C7 C2 C3 Ir1 -120.2(9)
C2 C3 C4 C5 1.4(9)
C8 C3 C4 C5 175.7(9)
Ir1 C3 C4 C5 -62.5(6)
C2 C3 C4 C9 -176.0(8)
C8 C3 C4 C9 -1.8(15)
Ir1 C3 C4 C9 120.0(9)
C2 C3 C4 Ir1 63.9(6)
C8 C3 C4 Ir1 -121.8(9)
C3 C4 C5 C1 -0.4(9)
C9 C4 C5 C1 177.1(8)
Ir1 C4 C5 C1 -61.9(5)
C3 C4 C5 C10 -176.5(8)
C9 C4 C5 C10 1.0(14)
Ir1 C4 C5 C10 122.1(9)
C3 C4 C5 Ir1 61.4(6)
C9 C4 C5 Ir1 -121.1(8)
C2 C1 C5 C4 -0.7(9)
C6 C1 C5 C4 -175.9(8)
Ir1 C1 C5 C4 62.2(5)
C2 C1 C5 C10 175.3(8)
C6 C1 C5 C10 0.1(14)
Ir1 C1 C5 C10 -121.8(9)
C2 C1 C5 Ir1 -62.9(5)
C6 C1 C5 Ir1 121.9(8)
C15 C11 C12 C13 2.7(8)
C16 C11 C12 C13 -171.7(8)
Ir2 C11 C12 C13 64.1(5)
C15 C11 C12 C17 176.0(8)
C16 C11 C12 C17 1.7(13)
Ir2 C11 C12 C17 -122.5(8)
C15 C11 C12 Ir2 -61.5(5)
C16 C11 C12 Ir2 124.2(9)
C11 C12 C13 C14 -2.5(8)
C17 C12 C13 C14 -175.6(8)
Ir2 C12 C13 C14 61.4(5)
C11 C12 C13 C18 170.7(8)
C17 C12 C13 C18 -2.4(13)
Ir2 C12 C13 C18 -125.4(8)
C11 C12 C13 Ir2 -63.9(5)
C17 C12 C13 Ir2 123.0(9)
C12 C13 C14 C15 1.4(8)
C18 C13 C14 C15 -171.9(7)
Ir2 C13 C14 C15 62.9(5)
C12 C13 C14 C19 178.2(8)
C18 C13 C14 C19 4.9(13)
Ir2 C13 C14 C19 -120.3(8)
C12 C13 C14 Ir2 -61.5(5)
C18 C13 C14 Ir2 125.2(8)
C13 C14 C15 C11 0.3(8)
C19 C14 C15 C11 -176.6(8)
Ir2 C14 C15 C11 63.7(5)
C13 C14 C15 C20 176.1(8)
C19 C14 C15 C20 -0.7(13)
Ir2 C14 C15 C20 -120.5(8)
C13 C14 C15 Ir2 -63.4(5)
C19 C14 C15 Ir2 119.7(8)
C12 C11 C15 C14 -1.8(9)
C16 C11 C15 C14 172.5(8)
Ir2 C11 C15 C14 -63.5(5)
C12 C11 C15 C20 -177.5(8)
C16 C11 C15 C20 -3.3(14)
Ir2 C11 C15 C20 120.8(9)
C12 C11 C15 Ir2 61.7(5)
C16 C11 C15 Ir2 -124.0(9)
B8 B1 B2 B4 39.4(8)
Ir1 B1 B2 B4 103.6(7)
Ir2 B1 B2 B4 -27.2(6)
B8 B1 B2 B3 -27.6(7)
Ir1 B1 B2 B3 36.6(5)
Ir2 B1 B2 B3 -94.2(6)
B8 B1 B2 Ir1 -64.2(4)
Ir2 B1 B2 Ir1 -130.8(3)
B8 B1 B2 Ir2 66.6(4)
Ir1 B1 B2 Ir2 130.8(3)
B4 B2 B3 B5 -33.4(7)
B1 B2 B3 B5 79.7(9)
Ir1 B2 B3 B5 114.9(8)
Ir2 B2 B3 B5 17.5(9)
B1 B2 B3 B4 113.0(7)
Ir1 B2 B3 B4 148.3(6)
Ir2 B2 B3 B4 50.9(5)
B4 B2 B3 B9 -94.6(7)
B1 B2 B3 B9 18.4(8)
Ir1 B2 B3 B9 53.7(5)
Ir2 B2 B3 B9 -43.7(7)
B4 B2 B3 Ir1 -148.3(6)
B1 B2 B3 Ir1 -35.3(5)
Ir2 B2 B3 Ir1 -97.4(4)
B3 B2 B4 B6 97.0(10)
B1 B2 B4 B6 -2.2(13)
Ir1 B2 B4 B6 65.8(10)
Ir2 B2 B4 B6 -27.6(8)
B1 B2 B4 B3 -99.1(8)
Ir1 B2 B4 B3 -31.1(6)
Ir2 B2 B4 B3 -124.6(6)
B3 B2 B4 B5 32.7(7)
B1 B2 B4 B5 -66.4(9)
Ir1 B2 B4 B5 1.5(8)
Ir2 B2 B4 B5 -91.9(6)
B3 B2 B4 Ir2 124.6(6)
B1 B2 B4 Ir2 25.4(6)
Ir1 B2 B4 Ir2 93.4(4)
B5 B3 B4 B6 23.5(7)
B2 B3 B4 B6 -120.4(8)
B9 B3 B4 B6 -19.9(9)
Ir1 B3 B4 B6 -87.1(9)
B5 B3 B4 B2 143.9(7)
B9 B3 B4 B2 100.5(7)
Ir1 B3 B4 B2 33.3(6)
B2 B3 B4 B5 -143.9(7)
B9 B3 B4 B5 -43.4(6)
Ir1 B3 B4 B5 -110.6(8)
B5 B3 B4 Ir2 90.8(6)
B2 B3 B4 Ir2 -53.2(5)
B9 B3 B4 Ir2 47.3(7)
Ir1 B3 B4 Ir2 -19.8(9)
B4 B3 B5 B6 -23.8(8)
B2 B3 B5 B6 8.5(11)
B9 B3 B5 B6 103.8(8)
Ir1 B3 B5 B6 83.6(10)
B4 B3 B5 B9 -127.7(6)
B2 B3 B5 B9 -95.4(8)
Ir1 B3 B5 B9 -20.2(6)
B2 B3 B5 B4 32.3(7)
B9 B3 B5 B4 127.7(6)
Ir1 B3 B5 B4 107.5(7)
B4 B3 B5 B7 -83.6(7)
B2 B3 B5 B7 -51.3(9)
B9 B3 B5 B7 44.0(6)
Ir1 B3 B5 B7 23.8(10)
B2 B4 B5 B6 120.1(8)
B3 B4 B5 B6 153.8(8)
Ir2 B4 B5 B6 49.7(6)
B6 B4 B5 B3 -153.8(8)
B2 B4 B5 B3 -33.7(7)
Ir2 B4 B5 B3 -104.1(6)
B6 B4 B5 B9 -106.7(8)
B2 B4 B5 B9 13.4(9)
B3 B4 B5 B9 47.1(7)
Ir2 B4 B5 B9 -57.0(7)
B6 B4 B5 B7 -48.7(6)
B2 B4 B5 B7 71.4(7)
B3 B4 B5 B7 105.2(7)
Ir2 B4 B5 B7 1.0(6)
B2 B4 B6 B5 -93.7(9)
B3 B4 B6 B5 -23.9(7)
Ir2 B4 B6 B5 -122.5(6)
B2 B4 B6 B7 -37.2(11)
B3 B4 B6 B7 32.6(9)
B5 B4 B6 B7 56.5(7)
Ir2 B4 B6 B7 -66.1(6)
B2 B4 B6 Ir2 28.9(8)
B3 B4 B6 Ir2 98.6(6)
B5 B4 B6 Ir2 122.5(6)
B3 B5 B6 B4 24.5(8)
B9 B5 B6 B4 93.9(8)
B7 B5 B6 B4 116.6(7)
B3 B5 B6 B7 -92.1(8)
B9 B5 B6 B7 -22.7(8)
B4 B5 B6 B7 -116.6(7)
B3 B5 B6 Ir2 -33.4(10)
B9 B5 B6 Ir2 36.1(10)
B4 B5 B6 Ir2 -57.9(6)
B7 B5 B6 Ir2 58.7(6)
B4 B6 B7 B8 36.9(11)
B5 B6 B7 B8 92.7(9)
Ir2 B6 B7 B8 -29.1(8)
B4 B6 B7 B9 -33.2(9)
B5 B6 B7 B9 22.7(7)
Ir2 B6 B7 B9 -99.1(6)
B4 B6 B7 B5 -55.8(7)
Ir2 B6 B7 B5 -121.8(6)
B4 B6 B7 Ir2 65.9(6)
B5 B6 B7 Ir2 121.8(6)
B3 B5 B7 B6 108.5(9)
B9 B5 B7 B6 155.2(8)
B4 B5 B7 B6 49.0(6)
B6 B5 B7 B8 -120.1(9)
B3 B5 B7 B8 -11.6(10)
B9 B5 B7 B8 35.1(7)
B4 B5 B7 B8 -71.1(8)
B6 B5 B7 B9 -155.2(8)
B3 B5 B7 B9 -46.7(7)
B4 B5 B7 B9 -106.2(7)
B6 B5 B7 Ir2 -50.0(6)
B3 B5 B7 Ir2 58.5(7)
B9 B5 B7 Ir2 105.2(6)
B4 B5 B7 Ir2 -1.0(6)
B6 B7 B8 B9 -97.3(10)
B5 B7 B8 B9 -33.9(7)
Ir2 B7 B8 B9 -125.1(6)
B6 B7 B8 B1 2.8(12)
B9 B7 B8 B1 100.1(7)
B5 B7 B8 B1 66.2(9)
Ir2 B7 B8 B1 -24.9(6)
B6 B7 B8 Ir1 -66.1(10)
B9 B7 B8 Ir1 31.2(6)
B5 B7 B8 Ir1 -2.8(9)
Ir2 B7 B8 Ir1 -93.9(5)
B6 B7 B8 Ir2 27.7(8)
B9 B7 B8 Ir2 125.1(6)
B5 B7 B8 Ir2 91.1(7)
B2 B1 B8 B7 -40.5(8)
Ir1 B1 B8 B7 -105.0(7)
Ir2 B1 B8 B7 26.8(6)
B2 B1 B8 B9 28.2(7)
Ir1 B1 B8 B9 -36.3(5)
Ir2 B1 B8 B9 95.5(6)
B2 B1 B8 Ir1 64.5(4)
Ir2 B1 B8 Ir1 131.8(3)
B2 B1 B8 Ir2 -67.3(4)
Ir1 B1 B8 Ir2 -131.8(3)
B6 B5 B9 B7 22.3(8)
B3 B5 B9 B7 127.9(7)
B4 B5 B9 B7 82.7(7)
B6 B5 B9 B8 -11.0(11)
B3 B5 B9 B8 94.7(7)
B4 B5 B9 B8 49.5(9)
B7 B5 B9 B8 -33.2(7)
B6 B5 B9 B3 -105.6(9)
B4 B5 B9 B3 -45.2(6)
B7 B5 B9 B3 -127.9(7)
B6 B5 B9 Ir1 -85.8(9)
B3 B5 B9 Ir1 19.8(6)
B4 B5 B9 Ir1 -25.3(9)
B7 B5 B9 Ir1 -108.1(7)
B6 B7 B9 B5 -22.2(7)
B8 B7 B9 B5 -142.4(7)
Ir2 B7 B9 B5 -89.4(7)
B6 B7 B9 B8 120.2(8)
B5 B7 B9 B8 142.4(7)
Ir2 B7 B9 B8 52.9(5)
B6 B7 B9 B3 21.2(9)
B8 B7 B9 B3 -99.0(7)
B5 B7 B9 B3 43.4(6)
Ir2 B7 B9 B3 -46.1(7)
B6 B7 B9 Ir1 87.8(8)
B8 B7 B9 Ir1 -32.4(6)
B5 B7 B9 Ir1 109.9(7)
Ir2 B7 B9 Ir1 20.5(9)
B7 B8 B9 B5 35.2(7)
B1 B8 B9 B5 -79.4(8)
Ir1 B8 B9 B5 -113.9(7)
Ir2 B8 B9 B5 -16.5(8)
B1 B8 B9 B7 -114.6(8)
Ir1 B8 B9 B7 -149.1(6)
Ir2 B8 B9 B7 -51.7(6)
B7 B8 B9 B3 96.0(7)
B1 B8 B9 B3 -18.5(8)
Ir1 B8 B9 B3 -53.1(5)
Ir2 B8 B9 B3 44.3(7)
B7 B8 B9 Ir1 149.1(6)
B1 B8 B9 Ir1 34.6(5)
Ir2 B8 B9 Ir1 97.4(4)
B4 B3 B9 B5 45.1(6)
B2 B3 B9 B5 105.0(7)
Ir1 B3 B9 B5 160.6(6)
B5 B3 B9 B7 -45.8(6)
B4 B3 B9 B7 -0.7(8)
B2 B3 B9 B7 59.3(8)
Ir1 B3 B9 B7 114.9(6)
B5 B3 B9 B8 -105.0(7)
B4 B3 B9 B8 -59.9(7)
B2 B3 B9 B8 0.1(8)
Ir1 B3 B9 B8 55.7(5)
B5 B3 B9 Ir1 -160.6(6)
B4 B3 B9 Ir1 -115.6(6)
B2 B3 B9 Ir1 -55.6(5)
